data_7037118
loop_
_publ_author_name
'Macor, Joseph A.'
'Brown, Jessie L.'
'Cross, Justin N.'
'Daly, Scott R.'
'Gaunt, Andrew J.'
'Girolami, Gregory S.'
'Janicke, Michael T.'
'Kozimor, Stosh A.'
'Neu, Mary P.'
'Olson, Angela C.'
'Reilly, Sean D.'
'Scott, Brian L.'

_publ_section_title
;
 Coordination chemistry of 2,2'-biphenylenedithiophosphinate and
 diphenyldithiophosphinate with U, Np, and Pu.
;
_journal_issue 43
_journal_name_full 'Dalton transactions (Cambridge, England : 2003)'
_journal_page_first 18923
_journal_page_last 18936
_journal_paper_doi 10.1039/c5dt02976g
_journal_volume 44
_journal_year 2015
_chemical_formula_sum 'C45.5 H47 As O0.5 P S2'
_chemical_formula_weight 771.84
_chemical_name_systematic
; 
 ? 
;
_space_group_IT_number 2
_symmetry_cell_setting triclinic
_symmetry_space_group_name_Hall '-P 1'
_symmetry_space_group_name_H-M 'P -1'
_atom_sites_solution_hydrogens geom
_atom_sites_solution_primary direct
_atom_sites_solution_secondary difmap
_audit_creation_method SHELXL-97
_audit_update_record
;
2015-06-02 deposited with the CCDC.
2015-08-21 downloaded from the CCDC.
;
_cell_angle_alpha 110.587(1)
_cell_angle_beta 91.766(1)
_cell_angle_gamma 114.432(1)
_cell_formula_units_Z 2
_cell_length_a 12.5652(13)
_cell_length_b 13.0602(14)
_cell_length_c 14.2301(15)
_cell_measurement_temperature 140(1)
_cell_volume 1947.3(4)
_computing_cell_refinement 'SAINT+, v. 7.66a (Bruker AXS, 2009)'
_computing_data_collection 'APEX II, v. 7.0 (Bruker AXS, 2009)'
_computing_data_reduction 'SAINT+, v. 7.66a (Bruker AXS, 2009)'
_computing_molecular_graphics 'SHELXTL, v. 6.14, (Bruker AXS, 2000)'
_computing_publication_material 'SHELXTL, v. 6.14, (Bruker AXS, 2000)'
_computing_structure_refinement 'SHELXL-97 (Sheldrick, 1997)'
_computing_structure_solution 'SHELXS-97 (Sheldrick, 1990)'
_diffrn_ambient_temperature 140(1)
_diffrn_measured_fraction_theta_full 0.998
_diffrn_measured_fraction_theta_max 0.916
_diffrn_measurement_device_type 'Bruker D8 with APEXII CCD'
_diffrn_measurement_method '\w scans'
_diffrn_radiation_monochromator graphite
_diffrn_radiation_source 'fine-focus sealed tube'
_diffrn_radiation_type MoK\a
_diffrn_radiation_wavelength 0.71073
_diffrn_reflns_av_R_equivalents 0.0331
_diffrn_reflns_av_sigmaI/netI 0.0461
_diffrn_reflns_limit_h_max 16
_diffrn_reflns_limit_h_min -16
_diffrn_reflns_limit_k_max 17
_diffrn_reflns_limit_k_min -17
_diffrn_reflns_limit_l_max 18
_diffrn_reflns_limit_l_min -19
_diffrn_reflns_number 22934
_diffrn_reflns_theta_full 25.00
_diffrn_reflns_theta_max 28.66
_diffrn_reflns_theta_min 1.82
_diffrn_standards_decay_% 0
_diffrn_standards_interval_count 0
_diffrn_standards_interval_time 0
_diffrn_standards_number 0
_exptl_absorpt_coefficient_mu 1.054
_exptl_absorpt_correction_T_max 0.8839
_exptl_absorpt_correction_T_min 0.8169
_exptl_absorpt_correction_type multi-scan
_exptl_absorpt_process_details 'SADABS v. 2.03 (Sheldrick, 2008)'
_exptl_crystal_colour colorless
_exptl_crystal_density_diffrn 1.316
_exptl_crystal_density_method 'not measured'
_exptl_crystal_description block
_exptl_crystal_F_000 808
_exptl_crystal_size_max 0.20
_exptl_crystal_size_mid 0.20
_exptl_crystal_size_min 0.12
_platon_squeeze_details
;
;
_refine_diff_density_max 0.575
_refine_diff_density_min -0.325
_refine_diff_density_rms 0.064
_refine_ls_extinction_method none
_refine_ls_goodness_of_fit_ref 1.410
_refine_ls_hydrogen_treatment constr
_refine_ls_matrix_type full
_refine_ls_number_parameters 439
_refine_ls_number_reflns 9192
_refine_ls_number_restraints 0
_refine_ls_restrained_S_all 1.410
_refine_ls_R_factor_all 0.0415
_refine_ls_R_factor_gt 0.0333
_refine_ls_shift/su_max 0.001
_refine_ls_shift/su_mean 0.000
_refine_ls_structure_factor_coef Fsqd
_refine_ls_weighting_details 'calc w=1/[\s^2^(Fo^2^)+(0.0036P)^2^+0.0000P] where P=(Fo^2^+2Fc^2^)/3'
_refine_ls_weighting_scheme calc
_refine_ls_wR_factor_gt 0.0614
_refine_ls_wR_factor_ref 0.0627
_reflns_number_gt 7779
_reflns_number_total 9192
_reflns_threshold_expression >2sigma(I)
_cod_data_source_file c5dt02976g2.cif
_cod_data_source_block apx2033s
_cod_original_formula_sum 'C45.50 H47 As O0.50 P S2'
_cod_database_code 7037118

loop_
_symmetry_equiv_pos_as_xyz
'x, y, z'
'-x, -y, -z'

loop_
_atom_site_label
_atom_site_type_symbol
_atom_site_fract_x
_atom_site_fract_y
_atom_site_fract_z
_atom_site_U_iso_or_equiv
_atom_site_adp_type
_atom_site_occupancy
_atom_site_symmetry_multiplicity
_atom_site_calc_flag
_atom_site_refinement_flags
As1 As 0.629914(15) 0.533565(15) 0.200254(13) 0.01293(5) Uani 1 1 d .
P1 P 0.91342(4) 0.21573(4) 0.18845(3) 0.01404(10) Uani 1 1 d .
S1 S 0.95910(4) 0.09056(4) 0.19653(4) 0.02206(11) Uani 1 1 d .
S2 S 1.03461(4) 0.39004(4) 0.24526(3) 0.02046(11) Uani 1 1 d .
C1 C 0.78006(14) 0.20601(14) 0.23898(13) 0.0134(4) Uani 1 1 d .
C2 C 0.76838(15) 0.23359(15) 0.33998(13) 0.0155(4) Uani 1 1 d .
H2 H 0.8323 0.2547 0.3896 0.019 Uiso 1 1 calc R
C3 C 0.66187(15) 0.23023(14) 0.36858(13) 0.0153(4) Uani 1 1 d .
C4 C 0.56924(15) 0.19921(15) 0.29074(13) 0.0169(4) Uani 1 1 d .
H4 H 0.4979 0.1976 0.3080 0.020 Uiso 1 1 calc R
C5 C 0.57948(15) 0.17083(15) 0.18936(13) 0.0156(4) Uani 1 1 d .
H5 H 0.5161 0.1509 0.1398 0.019 Uiso 1 1 calc R
C6 C 0.68529(14) 0.17222(14) 0.16194(13) 0.0128(4) Uani 1 1 d .
C7 C 0.71497(15) 0.14745(14) 0.05926(13) 0.0134(4) Uani 1 1 d .
C8 C 0.64045(15) 0.10869(14) -0.03326(13) 0.0153(4) Uani 1 1 d .
H8 H 0.5608 0.0925 -0.0355 0.018 Uiso 1 1 calc R
C9 C 0.68518(15) 0.09439(15) -0.12188(13) 0.0156(4) Uani 1 1 d .
H9 H 0.6339 0.0669 -0.1835 0.019 Uiso 1 1 calc R
C10 C 0.80538(15) 0.11978(14) -0.12250(13) 0.0137(4) Uani 1 1 d .
C11 C 0.87825(15) 0.15458(14) -0.02953(13) 0.0145(4) Uani 1 1 d .
H11 H 0.9573 0.1686 -0.0275 0.017 Uiso 1 1 calc R
C12 C 0.83385(14) 0.16835(14) 0.05966(12) 0.0126(4) Uani 1 1 d .
C13 C 0.64388(16) 0.25554(16) 0.47873(13) 0.0200(4) Uani 1 1 d .
C14 C 0.76102(17) 0.31586(17) 0.55578(14) 0.0277(5) Uani 1 1 d .
H14A H 0.7978 0.2621 0.5402 0.042 Uiso 1 1 calc R
H14B H 0.7454 0.3317 0.6238 0.042 Uiso 1 1 calc R
H14C H 0.8136 0.3918 0.5519 0.042 Uiso 1 1 calc R
C15 C 0.5631(2) 0.13317(18) 0.48401(15) 0.0446(6) Uani 1 1 d .
H15A H 0.4879 0.0952 0.4373 0.067 Uiso 1 1 calc R
H15B H 0.5498 0.1473 0.5525 0.067 Uiso 1 1 calc R
H15C H 0.6007 0.0802 0.4655 0.067 Uiso 1 1 calc R
C16 C 0.58463(19) 0.3410(2) 0.51075(15) 0.0398(6) Uani 1 1 d .
H16A H 0.6332 0.4163 0.5041 0.060 Uiso 1 1 calc R
H16B H 0.5767 0.3582 0.5808 0.060 Uiso 1 1 calc R
H16C H 0.5071 0.3019 0.4674 0.060 Uiso 1 1 calc R
C17 C 0.85007(15) 0.10907(16) -0.22274(13) 0.0163(4) Uani 1 1 d .
C18 C 0.80089(16) -0.02701(16) -0.29424(14) 0.0237(4) Uani 1 1 d .
H18A H 0.8258 -0.0339 -0.3583 0.036 Uiso 1 1 calc R
H18B H 0.7152 -0.0657 -0.3062 0.036 Uiso 1 1 calc R
H18C H 0.8309 -0.0666 -0.2629 0.036 Uiso 1 1 calc R
C19 C 0.98646(16) 0.16927(17) -0.20414(14) 0.0260(4) Uani 1 1 d .
H19A H 1.0181 0.2538 -0.1576 0.039 Uiso 1 1 calc R
H19B H 1.0112 0.1644 -0.2681 0.039 Uiso 1 1 calc R
H19C H 1.0157 0.1274 -0.1750 0.039 Uiso 1 1 calc R
C20 C 0.80785(18) 0.17295(18) -0.27665(14) 0.0272(5) Uani 1 1 d .
H20A H 0.8346 0.2571 -0.2311 0.041 Uiso 1 1 calc R
H20B H 0.7222 0.1323 -0.2953 0.041 Uiso 1 1 calc R
H20C H 0.8403 0.1694 -0.3373 0.041 Uiso 1 1 calc R
C21 C 0.48083(14) 0.38792(15) 0.15816(13) 0.0137(4) Uani 1 1 d .
C22 C 0.44902(15) 0.29781(15) 0.05972(13) 0.0168(4) Uani 1 1 d .
H22 H 0.5017 0.3057 0.0152 0.020 Uiso 1 1 calc R
C23 C 0.33755(15) 0.19531(16) 0.02795(14) 0.0200(4) Uani 1 1 d .
H23 H 0.3159 0.1338 -0.0375 0.024 Uiso 1 1 calc R
C24 C 0.25910(16) 0.18553(16) 0.09436(14) 0.0217(4) Uani 1 1 d .
H24 H 0.1845 0.1174 0.0730 0.026 Uiso 1 1 calc R
C25 C 0.29075(16) 0.27621(16) 0.19230(14) 0.0231(4) Uani 1 1 d .
H25 H 0.2371 0.2695 0.2360 0.028 Uiso 1 1 calc R
C26 C 0.40242(15) 0.37690(16) 0.22507(14) 0.0200(4) Uani 1 1 d .
H26 H 0.4249 0.4368 0.2914 0.024 Uiso 1 1 calc R
C27 C 0.59805(15) 0.66930(15) 0.21667(13) 0.0138(4) Uani 1 1 d .
C28 C 0.48282(15) 0.65317(16) 0.19409(13) 0.0160(4) Uani 1 1 d .
H28 H 0.4182 0.5757 0.1731 0.019 Uiso 1 1 calc R
C29 C 0.46457(16) 0.75356(16) 0.20309(13) 0.0196(4) Uani 1 1 d .
H29 H 0.3874 0.7434 0.1880 0.024 Uiso 1 1 calc R
C30 C 0.56006(16) 0.86814(16) 0.23417(13) 0.0205(4) Uani 1 1 d .
H30 H 0.5470 0.9351 0.2402 0.025 Uiso 1 1 calc R
C31 C 0.67550(16) 0.88452(16) 0.25660(15) 0.0245(4) Uani 1 1 d .
H31 H 0.7398 0.9621 0.2773 0.029 Uiso 1 1 calc R
C32 C 0.69466(16) 0.78516(16) 0.24817(14) 0.0231(4) Uani 1 1 d .
H32 H 0.7719 0.7957 0.2635 0.028 Uiso 1 1 calc R
C33 C 0.72010(14) 0.51772(15) 0.09547(12) 0.0132(4) Uani 1 1 d .
C34 C 0.76747(15) 0.43489(15) 0.07599(13) 0.0175(4) Uani 1 1 d .
H34 H 0.7537 0.3859 0.1129 0.021 Uiso 1 1 calc R
C35 C 0.83508(16) 0.42565(16) 0.00153(13) 0.0211(4) Uani 1 1 d .
H35 H 0.8677 0.3710 -0.0113 0.025 Uiso 1 1 calc R
C36 C 0.85426(15) 0.49781(15) -0.05395(13) 0.0191(4) Uani 1 1 d .
H36 H 0.9001 0.4918 -0.1038 0.023 Uiso 1 1 calc R
C37 C 0.80577(15) 0.57857(15) -0.03580(13) 0.0175(4) Uani 1 1 d .
H37 H 0.8183 0.6261 -0.0739 0.021 Uiso 1 1 calc R
C38 C 0.73851(14) 0.58917(15) 0.03894(13) 0.0157(4) Uani 1 1 d .
H38 H 0.7058 0.6437 0.0513 0.019 Uiso 1 1 calc R
C39 C 0.71879(15) 0.57133(15) 0.32970(13) 0.0162(4) Uani 1 1 d .
C40 C 0.80873(16) 0.53702(16) 0.33779(14) 0.0218(4) Uani 1 1 d .
H40 H 0.8270 0.4928 0.2792 0.026 Uiso 1 1 calc R
C41 C 0.87047(17) 0.56941(17) 0.43397(15) 0.0291(5) Uani 1 1 d .
H41 H 0.9309 0.5471 0.4400 0.035 Uiso 1 1 calc R
C42 C 0.84333(19) 0.63454(18) 0.52106(16) 0.0354(5) Uani 1 1 d .
H42 H 0.8852 0.6559 0.5855 0.042 Uiso 1 1 calc R
C43 C 0.7540(2) 0.66796(19) 0.51256(15) 0.0370(5) Uani 1 1 d .
H43 H 0.7356 0.7116 0.5714 0.044 Uiso 1 1 calc R
C44 C 0.69175(18) 0.63717(17) 0.41730(14) 0.0275(5) Uani 1 1 d .
H44 H 0.6319 0.6604 0.4119 0.033 Uiso 1 1 calc R

loop_
_atom_site_aniso_label
_atom_site_aniso_U_11
_atom_site_aniso_U_22
_atom_site_aniso_U_33
_atom_site_aniso_U_23
_atom_site_aniso_U_13
_atom_site_aniso_U_12
As1 0.01235(9) 0.01249(9) 0.01446(10) 0.00537(7) 0.00286(7) 0.00611(7)
P1 0.0119(2) 0.0169(2) 0.0148(2) 0.0087(2) 0.00144(19) 0.00603(19)
S1 0.0198(2) 0.0282(3) 0.0301(3) 0.0190(2) 0.0073(2) 0.0155(2)
S2 0.0175(2) 0.0193(2) 0.0171(2) 0.0079(2) 0.00095(19) 0.0013(2)
C1 0.0121(9) 0.0111(8) 0.0181(9) 0.0077(7) 0.0038(7) 0.0048(7)
C2 0.0153(9) 0.0135(9) 0.0164(9) 0.0073(8) -0.0011(7) 0.0047(7)
C3 0.0177(9) 0.0091(8) 0.0168(9) 0.0060(7) 0.0039(8) 0.0032(7)
C4 0.0144(9) 0.0152(9) 0.0231(10) 0.0088(8) 0.0073(8) 0.0073(8)
C5 0.0139(9) 0.0116(9) 0.0197(10) 0.0057(8) 0.0000(7) 0.0050(7)
C6 0.0142(9) 0.0092(8) 0.0160(9) 0.0062(7) 0.0022(7) 0.0053(7)
C7 0.0155(9) 0.0096(8) 0.0156(9) 0.0056(7) 0.0006(7) 0.0058(7)
C8 0.0123(9) 0.0139(9) 0.0192(9) 0.0062(8) 0.0016(7) 0.0061(7)
C9 0.0161(9) 0.0139(9) 0.0149(9) 0.0043(7) -0.0021(7) 0.0068(8)
C10 0.0158(9) 0.0090(8) 0.0156(9) 0.0044(7) 0.0020(7) 0.0056(7)
C11 0.0121(9) 0.0124(9) 0.0199(9) 0.0070(8) 0.0019(7) 0.0061(7)
C12 0.0131(9) 0.0095(8) 0.0157(9) 0.0057(7) 0.0000(7) 0.0052(7)
C13 0.0214(10) 0.0181(10) 0.0178(10) 0.0081(8) 0.0068(8) 0.0057(8)
C14 0.0329(12) 0.0330(12) 0.0167(10) 0.0093(9) 0.0072(9) 0.0148(10)
C15 0.0562(16) 0.0315(13) 0.0217(12) 0.0126(10) 0.0121(11) -0.0040(11)
C16 0.0418(14) 0.0563(15) 0.0255(12) 0.0081(11) 0.0116(10) 0.0324(12)
C17 0.0159(9) 0.0188(9) 0.0157(9) 0.0068(8) 0.0022(7) 0.0093(8)
C18 0.0241(10) 0.0251(11) 0.0209(10) 0.0056(9) 0.0056(8) 0.0131(9)
C19 0.0221(10) 0.0325(11) 0.0230(11) 0.0129(9) 0.0068(9) 0.0103(9)
C20 0.0366(12) 0.0346(12) 0.0232(11) 0.0172(9) 0.0114(9) 0.0227(10)
C21 0.0128(9) 0.0124(9) 0.0179(9) 0.0087(7) 0.0011(7) 0.0055(7)
C22 0.0172(9) 0.0181(9) 0.0192(10) 0.0101(8) 0.0032(8) 0.0096(8)
C23 0.0219(10) 0.0142(9) 0.0199(10) 0.0052(8) -0.0031(8) 0.0065(8)
C24 0.0163(9) 0.0161(9) 0.0319(11) 0.0138(9) 0.0003(8) 0.0035(8)
C25 0.0199(10) 0.0235(10) 0.0318(11) 0.0176(9) 0.0115(9) 0.0094(9)
C26 0.0232(10) 0.0173(10) 0.0199(10) 0.0081(8) 0.0067(8) 0.0090(8)
C27 0.0153(9) 0.0129(9) 0.0154(9) 0.0062(7) 0.0036(7) 0.0080(7)
C28 0.0142(9) 0.0154(9) 0.0153(9) 0.0045(7) 0.0021(7) 0.0054(7)
C29 0.0171(9) 0.0225(10) 0.0215(10) 0.0067(8) 0.0024(8) 0.0129(8)
C30 0.0268(11) 0.0184(10) 0.0223(10) 0.0080(8) 0.0069(8) 0.0155(9)
C31 0.0199(10) 0.0142(9) 0.0359(12) 0.0092(9) 0.0056(9) 0.0054(8)
C32 0.0134(9) 0.0192(10) 0.0366(12) 0.0110(9) 0.0043(8) 0.0075(8)
C33 0.0097(8) 0.0125(9) 0.0135(9) 0.0037(7) 0.0017(7) 0.0029(7)
C34 0.0225(10) 0.0131(9) 0.0183(10) 0.0075(8) 0.0050(8) 0.0081(8)
C35 0.0242(10) 0.0181(10) 0.0239(10) 0.0072(8) 0.0081(8) 0.0132(8)
C36 0.0171(9) 0.0185(10) 0.0181(10) 0.0056(8) 0.0067(8) 0.0059(8)
C37 0.0161(9) 0.0159(9) 0.0175(10) 0.0083(8) 0.0008(8) 0.0033(8)
C38 0.0136(9) 0.0144(9) 0.0178(9) 0.0058(8) 0.0000(7) 0.0060(7)
C39 0.0168(9) 0.0144(9) 0.0142(9) 0.0051(8) -0.0019(7) 0.0051(8)
C40 0.0212(10) 0.0198(10) 0.0238(10) 0.0082(8) 0.0016(8) 0.0094(8)
C41 0.0256(11) 0.0277(11) 0.0329(12) 0.0131(10) -0.0071(9) 0.0111(9)
C42 0.0448(14) 0.0312(12) 0.0226(12) 0.0100(10) -0.0104(10) 0.0122(11)
C43 0.0578(15) 0.0379(13) 0.0146(10) 0.0040(10) 0.0043(10) 0.0268(12)
C44 0.0347(12) 0.0319(12) 0.0211(11) 0.0087(9) 0.0057(9) 0.0213(10)

loop_
_atom_type_symbol
_atom_type_description
_atom_type_scat_dispersion_real
_atom_type_scat_dispersion_imag
_atom_type_scat_source
C C 0.0033 0.0016 'International Tables Vol C Tables 4.2.6.8 and 6.1.1.4'
H H 0.0000 0.0000 'International Tables Vol C Tables 4.2.6.8 and 6.1.1.4'
P P 0.1023 0.0942 'International Tables Vol C Tables 4.2.6.8 and 6.1.1.4'
S S 0.1246 0.1234 'International Tables Vol C Tables 4.2.6.8 and 6.1.1.4'
As As 0.0499 2.0058 'International Tables Vol C Tables 4.2.6.8 and 6.1.1.4'
O O 0.0106 0.0060 'International Tables Vol C Tables 4.2.6.8 and 6.1.1.4'

loop_
_geom_angle_atom_site_label_1
_geom_angle_atom_site_label_2
_geom_angle_atom_site_label_3
_geom_angle
C33 As1 C21 109.38(7)
C33 As1 C39 111.54(7)
C21 As1 C39 112.62(7)
C33 As1 C27 107.80(7)
C21 As1 C27 108.59(7)
C39 As1 C27 106.73(7)
C1 P1 C12 90.74(8)
C1 P1 S1 112.26(6)
C12 P1 S1 111.04(6)
C1 P1 S2 108.36(6)
C12 P1 S2 111.60(5)
S1 P1 S2 119.22(3)
C2 C1 C6 121.12(15)
C2 C1 P1 127.41(13)
C6 C1 P1 111.37(12)
C1 C2 C3 120.95(16)
C2 C3 C4 117.00(15)
C2 C3 C13 122.52(15)
C4 C3 C13 120.47(15)
C5 C4 C3 122.66(16)
C4 C5 C6 119.57(16)
C5 C6 C1 118.67(15)
C5 C6 C7 127.98(15)
C1 C6 C7 113.28(14)
C8 C7 C12 118.77(15)
C8 C7 C6 127.71(15)
C12 C7 C6 113.52(14)
C9 C8 C7 119.68(16)
C8 C9 C10 122.47(16)
C11 C10 C9 117.19(15)
C11 C10 C17 123.42(15)
C9 C10 C17 119.39(15)
C12 C11 C10 120.64(15)
C11 C12 C7 121.16(15)
C11 C12 P1 127.82(13)
C7 C12 P1 111.01(12)
C14 C13 C3 112.55(15)
C14 C13 C16 107.55(15)
C3 C13 C16 110.67(15)
C14 C13 C15 108.55(16)
C3 C13 C15 108.21(14)
C16 C13 C15 109.25(17)
C19 C17 C20 107.25(15)
C19 C17 C18 108.89(14)
C20 C17 C18 108.90(15)
C19 C17 C10 111.81(14)
C20 C17 C10 110.56(14)
C18 C17 C10 109.36(14)
C22 C21 C26 120.58(16)
C22 C21 As1 119.97(12)
C26 C21 As1 119.35(13)
C21 C22 C23 119.54(16)
C24 C23 C22 119.68(17)
C25 C24 C23 120.62(17)
C24 C25 C26 119.94(17)
C25 C26 C21 119.61(17)
C32 C27 C28 120.34(15)
C32 C27 As1 118.14(12)
C28 C27 As1 121.47(12)
C29 C28 C27 119.38(16)
C30 C29 C28 120.31(16)
C29 C30 C31 120.44(16)
C32 C31 C30 119.72(17)
C31 C32 C27 119.80(16)
C38 C33 C34 120.24(15)
C38 C33 As1 119.90(12)
C34 C33 As1 119.86(13)
C35 C34 C33 119.69(16)
C34 C35 C36 119.93(16)
C37 C36 C35 120.42(16)
C36 C37 C38 120.19(16)
C37 C38 C33 119.52(15)
C44 C39 C40 120.21(16)
C44 C39 As1 117.28(13)
C40 C39 As1 122.51(13)
C41 C40 C39 119.21(17)
C42 C41 C40 120.58(18)
C41 C42 C43 119.94(18)
C44 C43 C42 120.43(19)
C43 C44 C39 119.64(18)

loop_
_geom_bond_atom_site_label_1
_geom_bond_atom_site_label_2
_geom_bond_distance
As1 C33 1.9057(16)
As1 C21 1.9152(16)
As1 C39 1.9136(17)
As1 C27 1.9129(16)
P1 C1 1.8177(17)
P1 C12 1.8218(17)
P1 S1 1.9797(6)
P1 S2 1.9792(7)
C1 C2 1.382(2)
C1 C6 1.400(2)
C2 C3 1.399(2)
C3 C4 1.400(2)
C3 C13 1.529(2)
C4 C5 1.382(2)
C5 C6 1.392(2)
C6 C7 1.476(2)
C7 C8 1.389(2)
C7 C12 1.402(2)
C8 C9 1.381(2)
C9 C10 1.407(2)
C10 C11 1.398(2)
C10 C17 1.531(2)
C11 C12 1.386(2)
C13 C14 1.524(2)
C13 C16 1.536(2)
C13 C15 1.529(2)
C17 C19 1.529(2)
C17 C20 1.535(2)
C17 C18 1.535(2)
C21 C22 1.387(2)
C21 C26 1.391(2)
C22 C23 1.394(2)
C23 C24 1.385(2)
C24 C25 1.385(2)
C25 C26 1.385(2)
C27 C32 1.391(2)
C27 C28 1.384(2)
C28 C29 1.386(2)
C29 C30 1.375(2)
C30 C31 1.385(2)
C31 C32 1.381(2)
C33 C38 1.390(2)
C33 C34 1.390(2)
C34 C35 1.382(2)
C35 C36 1.384(2)
C36 C37 1.378(2)
C37 C38 1.383(2)
C39 C44 1.387(2)
C39 C40 1.392(2)
C40 C41 1.382(2)
C41 C42 1.379(3)
C42 C43 1.378(3)
C43 C44 1.379(3)

loop_
_platon_squeeze_void_nr
_platon_squeeze_void_average_x
_platon_squeeze_void_average_y
_platon_squeeze_void_average_z
_platon_squeeze_void_volume
_platon_squeeze_void_count_electrons
_platon_squeeze_void_content
1 0.000 0.000 0.500 134 27 acetone
